data_4503278
loop_
_publ_author_name
'Li, Shun-Li'
'Lan, Ya-Qian'
'Ma, Jian-Fang'
'Yang, Jin'
'Wei, Guo-Hua'
'Zhang, Lai-Ping'
'Su, Zhong-Min'

_publ_section_title
;
 Structures and Luminescent Properties of Seven Coordination Polymers of
 Zinc(II) and Cadmium(II) with 3,3&#x2032;,4,4&#x2032;-Benzophenone
 Tetracarboxylate Anion and Bis(imidazole)
;
_journal_issue 2
_journal_name_full 'Crystal Growth &amp; Design'
_journal_page_first 675
_journal_paper_doi 10.1021/cg7009385
_journal_volume 8
_journal_year 2008
_chemical_formula_sum 'C41 H36 N6 O14 Zn2'
_chemical_formula_weight 967.50
_chemical_name_systematic
;
 ?
;
_space_group_IT_number 2
_symmetry_cell_setting triclinic
_symmetry_space_group_name_Hall '-P 1'
_symmetry_space_group_name_H-M 'P -1'
_atom_sites_solution_hydrogens geom
_atom_sites_solution_primary direct
_atom_sites_solution_secondary difmap
_audit_creation_method SHELXL-97
_cell_angle_alpha 93.972(2)
_cell_angle_beta 100.465(2)
_cell_angle_gamma 95.312(2)
_cell_formula_units_Z 2
_cell_length_a 10.2800(13)
_cell_length_b 13.6270(18)
_cell_length_c 14.6140(19)
_cell_measurement_reflns_used 10236
_cell_measurement_temperature 293(2)
_cell_measurement_theta_max 28.43
_cell_measurement_theta_min 2.63
_cell_volume 1996.7(4)
_computing_cell_refinement 'SMART (Bruker, 1997)'
_computing_data_collection 'SMART (Bruker, 1997)'
_computing_data_reduction SAINT
_computing_molecular_graphics 'SHELXTL-PLUS (Sheldrick, 1990)'
_computing_publication_material SHELXL-97
_computing_structure_refinement 'SHELXL-97 (Sheldrick, 1997)'
_computing_structure_solution 'SHELXS-97(Sheldrick, 1997)'
_diffrn_ambient_temperature 293(2)
_diffrn_measured_fraction_theta_full 0.964
_diffrn_measured_fraction_theta_max 0.868
_diffrn_measurement_device_type 'Bruker APEX CCD area-detector'
_diffrn_measurement_method '\w scans'
_diffrn_radiation_monochromator graphite
_diffrn_radiation_source 'fine-focus sealed tube'
_diffrn_radiation_type MoK\a
_diffrn_radiation_wavelength 0.71069
_diffrn_reflns_av_R_equivalents 0.0365
_diffrn_reflns_av_sigmaI/netI 0.0957
_diffrn_reflns_limit_h_max 13
_diffrn_reflns_limit_h_min -12
_diffrn_reflns_limit_k_max 17
_diffrn_reflns_limit_k_min -13
_diffrn_reflns_limit_l_max 18
_diffrn_reflns_limit_l_min -19
_diffrn_reflns_number 11884
_diffrn_reflns_theta_full 25.00
_diffrn_reflns_theta_max 28.43
_diffrn_reflns_theta_min 2.69
_diffrn_standards_number 0
_exptl_absorpt_coefficient_mu 1.281
_exptl_absorpt_correction_T_max 0.631
_exptl_absorpt_correction_T_min 0.590
_exptl_absorpt_correction_type multi-scan
_exptl_absorpt_process_details 'SADABS(Sheldrick, 1996)'
_exptl_crystal_colour colorless
_exptl_crystal_density_diffrn 1.609
_exptl_crystal_density_method 'not measured'
_exptl_crystal_description block
_exptl_crystal_F_000 992
_exptl_crystal_size_max 0.42
_exptl_crystal_size_mid 0.39
_exptl_crystal_size_min 0.36
_refine_diff_density_max 1.297
_refine_diff_density_min -0.631
_refine_diff_density_rms 0.099
_refine_ls_extinction_method none
_refine_ls_goodness_of_fit_ref 0.895
_refine_ls_hydrogen_treatment constr
_refine_ls_matrix_type full
_refine_ls_number_parameters 568
_refine_ls_number_reflns 8729
_refine_ls_number_restraints 0
_refine_ls_restrained_S_all 0.895
_refine_ls_R_factor_all 0.0935
_refine_ls_R_factor_gt 0.0583
_refine_ls_shift/su_max 0.001
_refine_ls_shift/su_mean 0.000
_refine_ls_structure_factor_coef Fsqd
_refine_ls_weighting_details 'calc w=1/[\s^2^(Fo^2^)+(0.0934P)^2^+0.0000P] where P=(Fo^2^+2Fc^2^)/3'
_refine_ls_weighting_scheme calc
_refine_ls_wR_factor_gt 0.1531
_refine_ls_wR_factor_ref 0.1631
_reflns_number_gt 4767
_reflns_number_total 8729
_reflns_threshold_expression >2sigma(I)
_cod_data_source_file cg7009385-file001.cif
_cod_data_source_block 5
_cod_depositor_comments
;
The following automatic conversions were performed:

'_symmetry_cell_setting' value 'Triclinic' changed to 'triclinic'
according to /home/saulius/struct/CIF-dictionaries/cif_core.dic
dictionary named 'cif_core.dic' version 2.4.1 from 2010-06-29.

Automatic conversion script
Id: cif_fix_values 1715 2011-07-08 13:25:40Z adriana 
;
_cod_original_sg_symbol_Hall -P1
_cod_original_sg_symbol_H-M P-1
_cod_database_code 4503278

loop_
_symmetry_equiv_pos_as_xyz
'x, y, z'
'-x, -y, -z'

loop_
_atom_site_label
_atom_site_type_symbol
_atom_site_fract_x
_atom_site_fract_y
_atom_site_fract_z
_atom_site_U_iso_or_equiv
_atom_site_adp_type
_atom_site_occupancy
_atom_site_symmetry_multiplicity
_atom_site_calc_flag
_atom_site_refinement_flags
Zn1 Zn 0.30781(5) 0.19328(3) 0.00090(3) 0.04298(16) Uani 1 1 d .
Zn2 Zn 0.55972(6) 0.55494(3) 0.22969(4) 0.05339(18) Uani 1 1 d .
C1 C 0.7686(5) 0.5549(3) 0.4183(4) 0.0646(14) Uani 1 1 d .
H1 H 0.8161 0.6050 0.3942 0.078 Uiso 1 1 calc R
C2 C 0.8202(5) 0.5285(4) 0.5047(4) 0.0680(14) Uani 1 1 d .
H2 H 0.9019 0.5582 0.5377 0.082 Uiso 1 1 calc R
C3 C 0.7482(5) 0.4572(4) 0.5412(4) 0.0647(13) Uani 1 1 d .
H3 H 0.7794 0.4389 0.6006 0.078 Uiso 1 1 calc R
C4 C 0.6304(5) 0.4129(3) 0.4905(3) 0.0532(11) Uani 1 1 d .
H4 H 0.5813 0.3638 0.5149 0.064 Uiso 1 1 calc R
C5 C 0.5843(4) 0.4415(3) 0.4024(3) 0.0426(10) Uani 1 1 d .
C6 C 0.4599(4) 0.4059(3) 0.3392(3) 0.0415(9) Uani 1 1 d .
C7 C 0.2994(5) 0.4045(3) 0.2200(3) 0.0612(13) Uani 1 1 d .
H7 H 0.2485 0.4215 0.1652 0.073 Uiso 1 1 calc R
C8 C 0.2648(5) 0.3303(3) 0.2704(3) 0.0566(12) Uani 1 1 d .
H8 H 0.1870 0.2871 0.2565 0.068 Uiso 1 1 calc R
C9 C 0.3752(5) 0.2590(3) 0.4170(3) 0.0506(11) Uani 1 1 d .
H9A H 0.3735 0.2934 0.4771 0.061 Uiso 1 1 calc R
H9B H 0.4596 0.2316 0.4215 0.061 Uiso 1 1 calc R
C10 C 0.0267(5) 0.2386(4) 0.0206(3) 0.0607(13) Uani 1 1 d .
H10 H 0.0461 0.2937 -0.0107 0.073 Uiso 1 1 calc R
C11 C -0.0985(5) 0.2224(4) 0.0423(4) 0.0672(14) Uani 1 1 d .
H11 H -0.1620 0.2658 0.0267 0.081 Uiso 1 1 calc R
C12 C -0.1265(5) 0.1397(4) 0.0881(3) 0.0602(12) Uani 1 1 d .
H12 H -0.2100 0.1266 0.1033 0.072 Uiso 1 1 calc R
C13 C -0.0315(4) 0.0775(3) 0.1109(3) 0.0496(11) Uani 1 1 d .
H13 H -0.0496 0.0216 0.1414 0.059 Uiso 1 1 calc R
C14 C 0.0938(4) 0.0989(3) 0.0878(3) 0.0388(9) Uani 1 1 d .
C15 C 0.2019(4) 0.0382(3) 0.1036(3) 0.0425(9) Uani 1 1 d .
C16 C 0.3871(5) -0.0162(4) 0.0872(4) 0.0599(12) Uani 1 1 d .
H16 H 0.4662 -0.0239 0.0666 0.072 Uiso 1 1 calc R
C17 C 0.3414(5) -0.0686(4) 0.1510(4) 0.0601(12) Uani 1 1 d .
H17 H 0.3820 -0.1183 0.1821 0.072 Uiso 1 1 calc R
C18 C 0.1552(5) -0.0620(3) 0.2369(3) 0.0526(11) Uani 1 1 d .
H18A H 0.1948 -0.1169 0.2658 0.063 Uiso 1 1 calc R
H18B H 0.0627 -0.0841 0.2108 0.063 Uiso 1 1 calc R
C19 C 0.1618(4) 0.0214(3) 0.3102(3) 0.0452(10) Uani 1 1 d .
C20 C 0.0640(4) 0.0212(4) 0.3676(3) 0.0542(12) Uani 1 1 d .
H20 H -0.0037 -0.0307 0.3584 0.065 Uiso 1 1 calc R
C21 C 0.0670(5) 0.0937(4) 0.4345(3) 0.0580(12) Uani 1 1 d .
H21 H 0.0025 0.0911 0.4717 0.070 Uiso 1 1 calc R
C22 C 0.1651(5) 0.1726(3) 0.4490(3) 0.0538(11) Uani 1 1 d .
H22 H 0.1650 0.2238 0.4945 0.065 Uiso 1 1 calc R
C23 C 0.2635(4) 0.1753(3) 0.3957(3) 0.0444(10) Uani 1 1 d .
C24 C 0.2605(4) 0.0998(3) 0.3269(3) 0.0462(10) Uani 1 1 d .
H24 H 0.3266 0.1018 0.2910 0.055 Uiso 1 1 calc R
C25 C 0.7137(5) 0.8628(3) 0.1805(3) 0.0414(9) Uani 1 1 d .
C26 C 0.5610(5) 0.7444(3) 0.3035(3) 0.0470(10) Uani 1 1 d .
C27 C 0.6797(4) 0.9063(3) 0.2697(2) 0.0325(8) Uani 1 1 d .
C28 C 0.6051(4) 0.8539(3) 0.3244(3) 0.0362(9) Uani 1 1 d .
C29 C 0.5757(5) 0.9024(3) 0.4037(3) 0.0468(10) Uani 1 1 d .
H29 H 0.5251 0.8675 0.4398 0.056 Uiso 1 1 calc R
C30 C 0.6185(5) 0.9994(3) 0.4301(3) 0.0489(11) Uani 1 1 d .
H30 H 0.5990 1.0298 0.4842 0.059 Uiso 1 1 calc R
C31 C 0.6929(4) 1.0535(3) 0.3747(3) 0.0388(9) Uani 1 1 d .
C32 C 0.7207(4) 1.0055(3) 0.2950(3) 0.0372(9) Uani 1 1 d .
H32 H 0.7683 1.0409 0.2575 0.045 Uiso 1 1 calc R
C33 C 0.7421(4) 1.1580(3) 0.4071(3) 0.0443(10) Uani 1 1 d .
C34 C 0.7560(4) 1.2299(3) 0.3355(3) 0.0402(9) Uani 1 1 d .
C35 C 0.8606(5) 1.3040(3) 0.3519(3) 0.0554(11) Uani 1 1 d .
H35 H 0.9260 1.3060 0.4052 0.066 Uiso 1 1 calc R
C36 C 0.8689(5) 1.3743(3) 0.2905(3) 0.0534(11) Uani 1 1 d .
H36 H 0.9425 1.4216 0.3006 0.064 Uiso 1 1 calc R
C37 C 0.7687(4) 1.3760(3) 0.2133(3) 0.0426(10) Uani 1 1 d .
C38 C 0.6636(4) 1.3015(3) 0.1952(3) 0.0396(9) Uani 1 1 d .
C39 C 0.6595(4) 1.2278(3) 0.2562(3) 0.0398(9) Uani 1 1 d .
H39 H 0.5908 1.1764 0.2433 0.048 Uiso 1 1 calc R
C40 C 0.5545(5) 1.2967(3) 0.1102(3) 0.0500(11) Uani 1 1 d .
C41 C 0.7799(5) 1.4627(3) 0.1544(3) 0.0541(12) Uani 1 1 d .
N1 N 0.3018(3) 0.0496(3) 0.0571(2) 0.0466(8) Uani 1 1 d .
N2 N 0.1204(4) 0.1788(3) 0.0425(2) 0.0449(8) Uani 1 1 d .
N3 N 0.2233(4) -0.0349(2) 0.1616(2) 0.0457(8) Uani 1 1 d .
N4 N 0.6549(4) 0.5134(2) 0.3665(3) 0.0510(9) Uani 1 1 d .
N5 N 0.4214(4) 0.4508(2) 0.2624(2) 0.0503(9) Uani 1 1 d .
N6 N 0.3659(3) 0.3305(2) 0.3458(2) 0.0419(8) Uani 1 1 d .
O1 O 0.7687(4) 1.1854(2) 0.4890(2) 0.0729(10) Uani 1 1 d .
O2 O 0.8305(4) 0.8551(3) 0.1763(3) 0.0849(13) Uani 1 1 d .
O1W O 0.2888(4) 0.3453(2) -0.0214(2) 0.0640(9) Uani 1 1 d .
O3 O 0.6201(4) 0.8433(2) 0.1124(2) 0.0605(8) Uani 1 1 d .
O2W O 0.4151(5) 0.5783(4) 0.1113(3) 0.1044(15) Uani 1 1 d .
O4 O 0.4566(3) 1.2351(3) 0.1071(2) 0.0653(9) Uani 1 1 d .
O3W O 0.1198(9) 0.5522(7) 0.0804(6) 0.206(4) Uani 1 1 d .
O5 O 0.5662(6) 1.3526(4) 0.0516(3) 0.144(3) Uani 1 1 d .
O4W O 0.0308(9) 0.2661(7) 0.6392(8) 0.241(5) Uani 1 1 d .
O6 O 0.6270(4) 0.6961(2) 0.2573(2) 0.0656(9) Uani 1 1 d .
O5W O 0.1985(10) 0.6895(10) 0.2528(13) 0.335(8) Uani 1 1 d .
O7 O 0.4684(4) 0.7070(2) 0.3378(3) 0.0794(11) Uani 1 1 d .
O8 O 0.7078(4) 1.5293(2) 0.1618(2) 0.0675(10) Uani 1 1 d .
O9 O 0.8683(5) 1.4659(3) 0.1084(3) 0.0971(14) Uani 1 1 d .

loop_
_atom_site_aniso_label
_atom_site_aniso_U_11
_atom_site_aniso_U_22
_atom_site_aniso_U_33
_atom_site_aniso_U_23
_atom_site_aniso_U_13
_atom_site_aniso_U_12
Zn1 0.0498(3) 0.0450(3) 0.0377(3) 0.0074(2) 0.0158(2) 0.0066(2)
Zn2 0.0828(4) 0.0291(3) 0.0546(3) 0.0135(2) 0.0285(3) 0.0010(2)
C1 0.072(4) 0.044(3) 0.075(4) -0.003(2) 0.021(3) -0.018(2)
C2 0.064(3) 0.058(3) 0.074(4) -0.008(3) 0.006(3) -0.016(3)
C3 0.070(3) 0.055(3) 0.060(3) -0.002(2) 0.001(3) -0.010(2)
C4 0.068(3) 0.041(2) 0.051(3) 0.005(2) 0.017(2) -0.005(2)
C5 0.060(3) 0.0240(18) 0.046(2) 0.0036(16) 0.020(2) -0.0047(17)
C6 0.059(3) 0.0291(19) 0.039(2) 0.0090(16) 0.0147(19) 0.0010(18)
C7 0.083(4) 0.054(3) 0.043(2) 0.014(2) 0.004(2) -0.006(3)
C8 0.062(3) 0.050(3) 0.052(3) 0.014(2) -0.001(2) -0.005(2)
C9 0.059(3) 0.044(2) 0.048(2) 0.0171(19) 0.008(2) -0.007(2)
C10 0.067(3) 0.055(3) 0.071(3) 0.019(2) 0.027(3) 0.023(2)
C11 0.062(3) 0.066(3) 0.082(4) 0.012(3) 0.026(3) 0.027(3)
C12 0.053(3) 0.072(3) 0.060(3) 0.001(2) 0.020(2) 0.012(2)
C13 0.052(3) 0.054(3) 0.047(2) 0.005(2) 0.021(2) 0.004(2)
C14 0.045(2) 0.038(2) 0.0328(19) 0.0013(16) 0.0075(17) 0.0014(17)
C15 0.046(2) 0.038(2) 0.043(2) 0.0053(17) 0.0092(19) -0.0024(18)
C16 0.051(3) 0.061(3) 0.077(3) 0.015(3) 0.026(3) 0.019(2)
C17 0.052(3) 0.055(3) 0.077(3) 0.023(2) 0.011(3) 0.018(2)
C18 0.059(3) 0.043(2) 0.055(3) 0.014(2) 0.011(2) -0.005(2)
C19 0.046(2) 0.040(2) 0.050(2) 0.0169(19) 0.0095(19) -0.0040(18)
C20 0.046(3) 0.054(3) 0.063(3) 0.017(2) 0.013(2) -0.009(2)
C21 0.054(3) 0.062(3) 0.064(3) 0.017(3) 0.025(2) -0.001(2)
C22 0.060(3) 0.049(3) 0.053(3) 0.013(2) 0.013(2) 0.000(2)
C23 0.050(3) 0.040(2) 0.044(2) 0.0162(19) 0.0122(19) -0.0067(18)
C24 0.047(2) 0.046(2) 0.047(2) 0.0153(19) 0.0132(19) -0.0067(19)
C25 0.053(3) 0.0264(19) 0.049(3) 0.0044(17) 0.023(2) -0.0001(17)
C26 0.061(3) 0.033(2) 0.051(2) 0.0124(18) 0.021(2) 0.0010(19)
C27 0.040(2) 0.0272(18) 0.0340(19) 0.0065(15) 0.0126(16) 0.0064(15)
C28 0.047(2) 0.0268(18) 0.038(2) 0.0098(15) 0.0137(18) 0.0057(16)
C29 0.065(3) 0.037(2) 0.048(2) 0.0167(18) 0.030(2) 0.0078(19)
C30 0.070(3) 0.043(2) 0.043(2) 0.0091(18) 0.030(2) 0.010(2)
C31 0.052(2) 0.0282(19) 0.040(2) 0.0081(16) 0.0135(18) 0.0075(17)
C32 0.045(2) 0.032(2) 0.038(2) 0.0079(16) 0.0165(17) -0.0029(16)
C33 0.051(3) 0.034(2) 0.048(2) 0.0041(18) 0.008(2) 0.0048(18)
C34 0.049(2) 0.029(2) 0.042(2) -0.0004(16) 0.0103(19) 0.0023(17)
C35 0.062(3) 0.037(2) 0.059(3) 0.003(2) -0.007(2) 0.000(2)
C36 0.054(3) 0.034(2) 0.070(3) 0.009(2) 0.011(2) -0.0054(19)
C37 0.056(3) 0.0253(19) 0.049(2) 0.0012(17) 0.020(2) 0.0006(17)
C38 0.052(2) 0.0300(19) 0.038(2) 0.0008(16) 0.0126(18) 0.0024(17)
C39 0.050(2) 0.0241(18) 0.046(2) 0.0026(16) 0.013(2) -0.0020(16)
C40 0.071(3) 0.036(2) 0.041(2) 0.0040(18) 0.012(2) -0.004(2)
C41 0.074(3) 0.038(2) 0.053(3) 0.006(2) 0.023(2) -0.004(2)
N1 0.046(2) 0.048(2) 0.049(2) 0.0088(16) 0.0139(17) 0.0077(16)
N2 0.053(2) 0.044(2) 0.0412(18) 0.0062(15) 0.0165(16) 0.0078(16)
N3 0.052(2) 0.0383(19) 0.047(2) 0.0092(15) 0.0107(17) 0.0002(16)
N4 0.064(2) 0.0311(18) 0.061(2) 0.0041(16) 0.024(2) -0.0052(17)
N5 0.074(3) 0.0344(18) 0.044(2) 0.0096(15) 0.0157(19) -0.0010(17)
N6 0.054(2) 0.0339(17) 0.0377(18) 0.0089(14) 0.0096(16) -0.0043(15)
O1 0.126(3) 0.0468(19) 0.0395(18) -0.0050(15) 0.0079(19) 0.0001(19)
O2 0.059(2) 0.091(3) 0.104(3) -0.039(2) 0.045(2) -0.0179(19)
O1W 0.088(2) 0.0500(18) 0.064(2) 0.0191(15) 0.0310(18) 0.0117(17)
O3 0.079(2) 0.065(2) 0.0414(17) -0.0002(15) 0.0136(17) 0.0226(17)
O2W 0.108(3) 0.135(4) 0.085(3) 0.074(3) 0.029(2) 0.018(3)
O4 0.065(2) 0.069(2) 0.0543(19) 0.0201(16) -0.0040(16) -0.0157(17)
O3W 0.191(7) 0.273(10) 0.179(7) 0.104(7) 0.056(6) 0.057(7)
O5 0.146(4) 0.170(5) 0.083(3) 0.087(3) -0.041(3) -0.088(4)
O4W 0.194(8) 0.221(8) 0.309(11) -0.072(8) 0.148(8) -0.099(7)
O6 0.092(3) 0.0301(15) 0.088(2) 0.0095(15) 0.050(2) 0.0074(16)
O5W 0.151(8) 0.256(12) 0.57(2) 0.112(14) -0.041(11) 0.034(8)
O7 0.098(3) 0.0483(19) 0.100(3) 0.0026(19) 0.057(2) -0.0189(19)
O8 0.109(3) 0.0451(18) 0.065(2) 0.0257(15) 0.042(2) 0.0295(19)
O9 0.109(3) 0.086(3) 0.123(3) 0.043(3) 0.073(3) 0.018(2)

loop_
_atom_type_symbol
_atom_type_description
_atom_type_scat_dispersion_real
_atom_type_scat_dispersion_imag
_atom_type_scat_source
C C 0.0033 0.0016 'International Tables Vol C Tables 4.2.6.8 and 6.1.1.4'
H H 0.0000 0.0000 'International Tables Vol C Tables 4.2.6.8 and 6.1.1.4'
N N 0.0061 0.0033 'International Tables Vol C Tables 4.2.6.8 and 6.1.1.4'
O O 0.0106 0.0060 'International Tables Vol C Tables 4.2.6.8 and 6.1.1.4'
Zn Zn 0.2839 1.4301 'International Tables Vol C Tables 4.2.6.8 and 6.1.1.4'

loop_
_geom_angle_atom_site_label_1
_geom_angle_atom_site_label_2
_geom_angle_atom_site_label_3
_geom_angle
_geom_angle_site_symmetry_1
_geom_angle_site_symmetry_3
O4 Zn1 O3 109.59(15) 1_545 2_665
O4 Zn1 N2 112.61(14) 1_545 .
O3 Zn1 N2 136.96(14) 2_665 .
O4 Zn1 O1W 89.62(14) 1_545 .
O3 Zn1 O1W 97.81(12) 2_665 .
N2 Zn1 O1W 90.62(13) . .
O4 Zn1 N1 85.85(14) 1_545 .
O3 Zn1 N1 98.30(13) 2_665 .
N2 Zn1 N1 76.93(13) . .
O1W Zn1 N1 163.87(12) . .
O6 Zn2 O8 91.66(14) . 1_545
O6 Zn2 N5 141.08(14) . .
O8 Zn2 N5 126.66(14) 1_545 .
O6 Zn2 O2W 94.39(18) . .
O8 Zn2 O2W 97.55(16) 1_545 .
N5 Zn2 O2W 87.61(15) . .
O6 Zn2 N4 94.20(14) . .
O8 Zn2 N4 97.19(14) 1_545 .
N5 Zn2 N4 76.31(14) . .
O2W Zn2 N4 162.69(14) . .
N4 C1 C2 124.1(4) . .
N4 C1 H1 118.0 . .
C2 C1 H1 118.0 . .
C3 C2 C1 117.9(5) . .
C3 C2 H2 121.1 . .
C1 C2 H2 121.1 . .
C4 C3 C2 120.0(5) . .
C4 C3 H3 120.0 . .
C2 C3 H3 120.0 . .
C3 C4 C5 119.5(4) . .
C3 C4 H4 120.3 . .
C5 C4 H4 120.3 . .
N4 C5 C4 120.6(4) . .
N4 C5 C6 111.5(3) . .
C4 C5 C6 127.8(3) . .
N5 C6 N6 109.6(4) . .
N5 C6 C5 120.3(3) . .
N6 C6 C5 130.1(3) . .
C8 C7 N5 109.1(4) . .
C8 C7 H7 125.4 . .
N5 C7 H7 125.4 . .
C7 C8 N6 107.1(4) . .
C7 C8 H8 126.4 . .
N6 C8 H8 126.4 . .
N6 C9 C23 112.9(4) . .
N6 C9 H9A 109.0 . .
C23 C9 H9A 109.0 . .
N6 C9 H9B 109.0 . .
C23 C9 H9B 109.0 . .
H9A C9 H9B 107.8 . .
N2 C10 C11 122.7(4) . .
N2 C10 H10 118.6 . .
C11 C10 H10 118.6 . .
C10 C11 C12 118.1(5) . .
C10 C11 H11 121.0 . .
C12 C11 H11 121.0 . .
C13 C12 C11 119.9(4) . .
C13 C12 H12 120.0 . .
C11 C12 H12 120.0 . .
C12 C13 C14 119.1(4) . .
C12 C13 H13 120.4 . .
C14 C13 H13 120.4 . .
N2 C14 C13 120.8(4) . .
N2 C14 C15 113.5(3) . .
C13 C14 C15 125.5(4) . .
N1 C15 N3 109.3(4) . .
N1 C15 C14 120.3(3) . .
N3 C15 C14 130.3(4) . .
C17 C16 N1 110.3(4) . .
C17 C16 H16 124.8 . .
N1 C16 H16 124.8 . .
C16 C17 N3 106.6(4) . .
C16 C17 H17 126.7 . .
N3 C17 H17 126.7 . .
N3 C18 C19 113.0(3) . .
N3 C18 H18A 109.0 . .
C19 C18 H18A 109.0 . .
N3 C18 H18B 109.0 . .
C19 C18 H18B 109.0 . .
H18A C18 H18B 107.8 . .
C24 C19 C20 117.0(4) . .
C24 C19 C18 123.3(4) . .
C20 C19 C18 119.7(4) . .
C21 C20 C19 121.6(4) . .
C21 C20 H20 119.2 . .
C19 C20 H20 119.2 . .
C20 C21 C22 120.6(4) . .
C20 C21 H21 119.7 . .
C22 C21 H21 119.7 . .
C21 C22 C23 119.9(4) . .
C21 C22 H22 120.1 . .
C23 C22 H22 120.1 . .
C24 C23 C22 119.3(4) . .
C24 C23 C9 121.6(4) . .
C22 C23 C9 119.0(4) . .
C19 C24 C23 121.6(4) . .
C19 C24 H24 119.2 . .
C23 C24 H24 119.2 . .
O2 C25 O3 123.7(4) . .
O2 C25 C27 119.4(4) . .
O3 C25 C27 116.7(4) . .
O6 C26 O7 123.7(4) . .
O6 C26 C28 116.8(4) . .
O7 C26 C28 119.3(4) . .
C32 C27 C28 119.1(3) . .
C32 C27 C25 116.9(3) . .
C28 C27 C25 123.9(3) . .
C29 C28 C27 119.0(3) . .
C29 C28 C26 118.6(3) . .
C27 C28 C26 122.3(3) . .
C30 C29 C28 122.1(3) . .
C30 C29 H29 119.0 . .
C28 C29 H29 119.0 . .
C29 C30 C31 119.4(4) . .
C29 C30 H30 120.3 . .
C31 C30 H30 120.3 . .
C32 C31 C30 118.5(3) . .
C32 C31 C33 123.4(3) . .
C30 C31 C33 118.1(3) . .
C27 C32 C31 121.9(3) . .
C27 C32 H32 119.1 . .
C31 C32 H32 119.1 . .
O1 C33 C31 121.1(4) . .
O1 C33 C34 120.3(4) . .
C31 C33 C34 118.6(3) . .
C39 C34 C35 119.1(4) . .
C39 C34 C33 120.6(3) . .
C35 C34 C33 120.1(4) . .
C36 C35 C34 120.7(4) . .
C36 C35 H35 119.7 . .
C34 C35 H35 119.7 . .
C35 C36 C37 120.6(4) . .
C35 C36 H36 119.7 . .
C37 C36 H36 119.7 . .
C36 C37 C38 119.4(4) . .
C36 C37 C41 116.8(4) . .
C38 C37 C41 123.8(4) . .
C37 C38 C39 119.3(4) . .
C37 C38 C40 122.0(3) . .
C39 C38 C40 118.7(3) . .
C34 C39 C38 120.8(4) . .
C34 C39 H39 119.6 . .
C38 C39 H39 119.6 . .
O5 C40 O4 124.6(5) . .
O5 C40 C38 118.9(4) . .
O4 C40 C38 116.6(4) . .
O9 C41 O8 124.2(4) . .
O9 C41 C37 117.2(4) . .
O8 C41 C37 118.4(4) . .
C15 N1 C16 106.5(3) . .
C15 N1 Zn1 110.2(3) . .
C16 N1 Zn1 138.5(3) . .
C10 N2 C14 119.3(4) . .
C10 N2 Zn1 124.2(3) . .
C14 N2 Zn1 116.3(3) . .
C15 N3 C17 107.2(3) . .
C15 N3 C18 129.1(4) . .
C17 N3 C18 122.5(4) . .
C1 N4 C5 117.9(4) . .
C1 N4 Zn2 126.7(3) . .
C5 N4 Zn2 115.3(3) . .
C6 N5 C7 107.0(3) . .
C6 N5 Zn2 116.0(3) . .
C7 N5 Zn2 136.5(3) . .
C6 N6 C8 107.1(3) . .
C6 N6 C9 126.4(4) . .
C8 N6 C9 126.4(3) . .
C25 O3 Zn1 109.4(3) . 2_665
C40 O4 Zn1 128.4(3) . 1_565
C26 O6 Zn2 114.3(3) . .
C41 O8 Zn2 136.8(3) . 1_565

loop_
_geom_bond_atom_site_label_1
_geom_bond_atom_site_label_2
_geom_bond_distance
_geom_bond_site_symmetry_2
Zn1 O4 1.981(3) 1_545
Zn1 O3 1.985(3) 2_665
Zn1 N2 2.119(3) .
Zn1 O1W 2.141(3) .
Zn1 N1 2.175(3) .
Zn2 O6 1.971(3) .
Zn2 O8 2.005(3) 1_545
Zn2 N5 2.057(3) .
Zn2 O2W 2.129(4) .
Zn2 N4 2.197(4) .
C1 N4 1.325(6) .
C1 C2 1.364(7) .
C1 H1 0.9300 .
C2 C3 1.363(6) .
C2 H2 0.9300 .
C3 C4 1.362(7) .
C3 H3 0.9300 .
C4 C5 1.383(6) .
C4 H4 0.9300 .
C5 N4 1.356(5) .
C5 C6 1.455(6) .
C6 N5 1.330(5) .
C6 N6 1.365(5) .
C7 C8 1.351(6) .
C7 N5 1.368(6) .
C7 H7 0.9300 .
C8 N6 1.370(6) .
C8 H8 0.9300 .
C9 N6 1.471(5) .
C9 C23 1.515(6) .
C9 H9A 0.9700 .
C9 H9B 0.9700 .
C10 N2 1.328(6) .
C10 C11 1.382(7) .
C10 H10 0.9300 .
C11 C12 1.383(7) .
C11 H11 0.9300 .
C12 C13 1.363(7) .
C12 H12 0.9300 .
C13 C14 1.400(6) .
C13 H13 0.9300 .
C14 N2 1.346(5) .
C14 C15 1.440(6) .
C15 N1 1.334(5) .
C15 N3 1.360(5) .
C16 C17 1.337(6) .
C16 N1 1.351(6) .
C16 H16 0.9300 .
C17 N3 1.368(6) .
C17 H17 0.9300 .
C18 N3 1.458(5) .
C18 C19 1.494(6) .
C18 H18A 0.9700 .
C18 H18B 0.9700 .
C19 C24 1.379(5) .
C19 C20 1.422(6) .
C20 C21 1.336(6) .
C20 H20 0.9300 .
C21 C22 1.381(6) .
C21 H21 0.9300 .
C22 C23 1.384(6) .
C22 H22 0.9300 .
C23 C24 1.383(6) .
C24 H24 0.9300 .
C25 O2 1.227(5) .
C25 O3 1.247(5) .
C25 C27 1.506(5) .
C26 O6 1.239(5) .
C26 O7 1.240(5) .
C26 C28 1.512(5) .
C27 C32 1.382(5) .
C27 C28 1.392(5) .
C28 C29 1.389(5) .
C29 C30 1.360(6) .
C29 H29 0.9300 .
C30 C31 1.409(5) .
C30 H30 0.9300 .
C31 C32 1.384(5) .
C31 C33 1.480(5) .
C32 H32 0.9300 .
C33 O1 1.204(5) .
C33 C34 1.498(5) .
C34 C39 1.379(6) .
C34 C35 1.380(6) .
C35 C36 1.365(6) .
C35 H35 0.9300 .
C36 C37 1.386(6) .
C36 H36 0.9300 .
C37 C38 1.387(5) .
C37 C41 1.517(6) .
C38 C39 1.392(5) .
C38 C40 1.508(6) .
C39 H39 0.9300 .
C40 O5 1.199(5) .
C40 O4 1.242(5) .
C41 O9 1.224(6) .
C41 O8 1.235(6) .
O3 Zn1 1.985(3) 2_665
O4 Zn1 1.981(3) 1_565
O8 Zn2 2.005(3) 1_565

loop_
_geom_torsion_atom_site_label_1
_geom_torsion_atom_site_label_2
_geom_torsion_atom_site_label_3
_geom_torsion_atom_site_label_4
_geom_torsion
_geom_torsion_site_symmetry_1
_geom_torsion_site_symmetry_4
N4 C1 C2 C3 -2.1(8) . .
C1 C2 C3 C4 1.7(8) . .
C2 C3 C4 C5 -0.6(7) . .
C3 C4 C5 N4 -0.3(7) . .
C3 C4 C5 C6 -177.7(4) . .
N4 C5 C6 N5 -7.2(5) . .
C4 C5 C6 N5 170.4(4) . .
N4 C5 C6 N6 175.0(4) . .
C4 C5 C6 N6 -7.4(7) . .
N5 C7 C8 N6 0.5(6) . .
N2 C10 C11 C12 -0.6(8) . .
C10 C11 C12 C13 0.4(7) . .
C11 C12 C13 C14 0.3(7) . .
C12 C13 C14 N2 -0.9(6) . .
C12 C13 C14 C15 -177.1(4) . .
N2 C14 C15 N1 -15.2(5) . .
C13 C14 C15 N1 161.3(4) . .
N2 C14 C15 N3 165.0(4) . .
C13 C14 C15 N3 -18.5(7) . .
N1 C16 C17 N3 0.0(6) . .
N3 C18 C19 C24 -24.4(6) . .
N3 C18 C19 C20 156.7(4) . .
C24 C19 C20 C21 0.3(7) . .
C18 C19 C20 C21 179.3(4) . .
C19 C20 C21 C22 1.0(7) . .
C20 C21 C22 C23 -1.9(7) . .
C21 C22 C23 C24 1.5(7) . .
C21 C22 C23 C9 -176.0(4) . .
N6 C9 C23 C24 74.5(5) . .
N6 C9 C23 C22 -108.1(5) . .
C20 C19 C24 C23 -0.7(6) . .
C18 C19 C24 C23 -179.7(4) . .
C22 C23 C24 C19 -0.2(6) . .
C9 C23 C24 C19 177.3(4) . .
O2 C25 C27 C32 67.4(5) . .
O3 C25 C27 C32 -107.3(4) . .
O2 C25 C27 C28 -115.7(5) . .
O3 C25 C27 C28 69.5(5) . .
C32 C27 C28 C29 -1.0(6) . .
C25 C27 C28 C29 -177.7(4) . .
C32 C27 C28 C26 -177.7(4) . .
C25 C27 C28 C26 5.6(6) . .
O6 C26 C28 C29 -153.4(4) . .
O7 C26 C28 C29 21.8(6) . .
O6 C26 C28 C27 23.3(6) . .
O7 C26 C28 C27 -161.5(4) . .
C27 C28 C29 C30 -0.6(6) . .
C26 C28 C29 C30 176.2(4) . .
C28 C29 C30 C31 1.3(7) . .
C29 C30 C31 C32 -0.5(6) . .
C29 C30 C31 C33 -177.8(4) . .
C28 C27 C32 C31 1.9(6) . .
C25 C27 C32 C31 178.8(4) . .
C30 C31 C32 C27 -1.1(6) . .
C33 C31 C32 C27 176.1(4) . .
C32 C31 C33 O1 -147.2(5) . .
C30 C31 C33 O1 30.1(6) . .
C32 C31 C33 C34 34.1(6) . .
C30 C31 C33 C34 -148.7(4) . .
O1 C33 C34 C39 -137.1(5) . .
C31 C33 C34 C39 41.7(5) . .
O1 C33 C34 C35 37.9(6) . .
C31 C33 C34 C35 -143.3(4) . .
C39 C34 C35 C36 0.0(7) . .
C33 C34 C35 C36 -175.1(4) . .
C34 C35 C36 C37 3.6(7) . .
C35 C36 C37 C38 -4.3(6) . .
C35 C36 C37 C41 174.1(4) . .
C36 C37 C38 C39 1.5(6) . .
C41 C37 C38 C39 -176.9(4) . .
C36 C37 C38 C40 -177.4(4) . .
C41 C37 C38 C40 4.3(6) . .
C35 C34 C39 C38 -2.8(6) . .
C33 C34 C39 C38 172.2(4) . .
C37 C38 C39 C34 2.1(6) . .
C40 C38 C39 C34 -179.0(4) . .
C37 C38 C40 O5 8.1(7) . .
C39 C38 C40 O5 -170.8(5) . .
C37 C38 C40 O4 -170.7(4) . .
C39 C38 C40 O4 10.5(6) . .
C36 C37 C41 O9 70.1(6) . .
C38 C37 C41 O9 -111.5(5) . .
C36 C37 C41 O8 -103.9(5) . .
C38 C37 C41 O8 74.5(6) . .
N3 C15 N1 C16 -0.8(5) . .
C14 C15 N1 C16 179.4(4) . .
N3 C15 N1 Zn1 -161.0(3) . .
C14 C15 N1 Zn1 19.1(5) . .
C17 C16 N1 C15 0.5(5) . .
C17 C16 N1 Zn1 152.0(4) . .
O4 Zn1 N1 C15 101.7(3) 1_545 .
O3 Zn1 N1 C15 -149.0(3) 2_665 .
N2 Zn1 N1 C15 -12.6(3) . .
O1W Zn1 N1 C15 27.7(6) . .
O4 Zn1 N1 C16 -49.1(5) 1_545 .
O3 Zn1 N1 C16 60.2(5) 2_665 .
N2 Zn1 N1 C16 -163.4(5) . .
O1W Zn1 N1 C16 -123.1(6) . .
C11 C10 N2 C14 0.0(7) . .
C11 C10 N2 Zn1 174.5(4) . .
C13 C14 N2 C10 0.8(6) . .
C15 C14 N2 C10 177.4(4) . .
C13 C14 N2 Zn1 -174.2(3) . .
C15 C14 N2 Zn1 2.4(4) . .
O4 Zn1 N2 C10 110.9(4) 1_545 .
O3 Zn1 N2 C10 -81.1(4) 2_665 .
O1W Zn1 N2 C10 21.1(4) . .
N1 Zn1 N2 C10 -169.3(4) . .
O4 Zn1 N2 C14 -74.4(3) 1_545 .
O3 Zn1 N2 C14 93.6(3) 2_665 .
O1W Zn1 N2 C14 -164.2(3) . .
N1 Zn1 N2 C14 5.4(3) . .
N1 C15 N3 C17 0.7(5) . .
C14 C15 N3 C17 -179.5(4) . .
N1 C15 N3 C18 168.2(4) . .
C14 C15 N3 C18 -12.0(7) . .
C16 C17 N3 C15 -0.4(5) . .
C16 C17 N3 C18 -168.9(4) . .
C19 C18 N3 C15 -57.8(6) . .
C19 C18 N3 C17 108.0(5) . .
C2 C1 N4 C5 1.3(7) . .
C2 C1 N4 Zn2 177.1(4) . .
C4 C5 N4 C1 0.0(6) . .
C6 C5 N4 C1 177.8(4) . .
C4 C5 N4 Zn2 -176.3(3) . .
C6 C5 N4 Zn2 1.5(4) . .
O6 Zn2 N4 C1 -31.9(4) . .
O8 Zn2 N4 C1 60.3(4) 1_545 .
N5 Zn2 N4 C1 -173.6(4) . .
O2W Zn2 N4 C1 -151.4(6) . .
O6 Zn2 N4 C5 144.1(3) . .
O8 Zn2 N4 C5 -123.7(3) 1_545 .
N5 Zn2 N4 C5 2.4(3) . .
O2W Zn2 N4 C5 24.5(7) . .
N6 C6 N5 C7 1.1(5) . .
C5 C6 N5 C7 -177.1(4) . .
N6 C6 N5 Zn2 -172.2(3) . .
C5 C6 N5 Zn2 9.6(5) . .
C8 C7 N5 C6 -1.0(5) . .
C8 C7 N5 Zn2 170.3(3) . .
O6 Zn2 N5 C6 -85.7(4) . .
O8 Zn2 N5 C6 82.6(3) 1_545 .
O2W Zn2 N5 C6 -179.7(3) . .
N4 Zn2 N5 C6 -6.2(3) . .
O6 Zn2 N5 C7 103.6(5) . .
O8 Zn2 N5 C7 -88.1(5) 1_545 .
O2W Zn2 N5 C7 9.6(5) . .
N4 Zn2 N5 C7 -176.9(5) . .
N5 C6 N6 C8 -0.8(5) . .
C5 C6 N6 C8 177.2(4) . .
N5 C6 N6 C9 175.6(4) . .
C5 C6 N6 C9 -6.4(7) . .
C7 C8 N6 C6 0.2(5) . .
C7 C8 N6 C9 -176.3(4) . .
C23 C9 N6 C6 -171.0(4) . .
C23 C9 N6 C8 4.8(6) . .
O2 C25 O3 Zn1 -3.1(5) . 2_665
C27 C25 O3 Zn1 171.4(2) . 2_665
O5 C40 O4 Zn1 11.0(8) . 1_565
C38 C40 O4 Zn1 -170.3(3) . 1_565
O7 C26 O6 Zn2 6.9(6) . .
C28 C26 O6 Zn2 -178.2(3) . .
O8 Zn2 O6 C26 -179.0(3) 1_545 .
N5 Zn2 O6 C26 -8.3(5) . .
O2W Zn2 O6 C26 83.3(4) . .
N4 Zn2 O6 C26 -81.6(3) . .
O9 C41 O8 Zn2 -178.3(4) . 1_565
C37 C41 O8 Zn2 -4.7(8) . 1_565
